data_4062984
_journal_name_full Organometallics
_journal_paper_doi 10.1021/om049811s
_journal_year 2004
_chemical_formula_sum 'C22 H13 Mn Mo O5 S2'
_chemical_formula_weight 572.32
_space_group_IT_number 2
_symmetry_cell_setting triclinic
_symmetry_space_group_name_Hall '-P 1'
_symmetry_space_group_name_H-M 'P -1'
_cell_angle_alpha 100.3630(10)
_cell_angle_beta 108.1470(10)
_cell_angle_gamma 96.4470(10)
_cell_formula_units_Z 2
_cell_length_a 9.1489(4)
_cell_length_b 10.2783(5)
_cell_length_c 12.1729(6)
_cell_measurement_temperature 293(2)
_cell_volume 1052.51(9)
_diffrn_ambient_temperature 293(2)
_exptl_crystal_density_diffrn 1.806
_cod_depositor_comments
;
The following automatic conversions were performed:
'_symmetry_cell_setting' value 'Triclinic' changed to 'triclinic'
according to '/home/saulius/struct/CIF-dictionaries/cif_core.dic'
dictionary named 'cif_core.dic' version 2.4.1 from 2010-06-29.

Automatic conversion script
Id: cif_fix_enum 1527 2010-12-29 10:47:43Z saulius 
;
_cod_database_code 4062984

loop_
_symmetry_equiv_pos_as_xyz
'x, y, z'
'-x, -y, -z'

loop_
_atom_site_label
_atom_site_type_symbol
_atom_site_fract_x
_atom_site_fract_y
_atom_site_fract_z
_atom_site_U_iso_or_equiv
_atom_site_adp_type
_atom_site_occupancy
_atom_site_symmetry_multiplicity
_atom_site_calc_flag
_atom_site_refinement_flags
_atom_site_disorder_assembly
_atom_site_disorder_group
Mo1 Mo 0.61860(2) 0.760771(17) 0.880951(14) 0.03614(6) Uani 1 1 d . . .
Mn1 Mn 0.33759(4) 0.62025(3) 0.71725(3) 0.04190(9) Uani 1 1 d . . .
S1 S 0.41093(6) 0.85016(5) 0.74889(5) 0.03786(11) Uani 1 1 d . . .
S2 S 0.57013(6) 0.63046(5) 0.67836(4) 0.03811(11) Uani 1 1 d . . .
O10 O 0.2950(3) 0.3347(2) 0.7253(2) 0.0839(7) Uani 1 1 d . . .
O11 O 0.0814(3) 0.6357(3) 0.8132(3) 0.0979(8) Uani 1 1 d . . .
O12 O 0.1311(3) 0.5782(2) 0.47112(19) 0.0743(6) Uani 1 1 d . . .
O20 O 0.3944(3) 0.7921(2) 1.02936(19) 0.0700(6) Uani 1 1 d . . .
O21 O 0.6182(3) 0.4740(2) 0.9322(2) 0.0822(7) Uani 1 1 d . . .
C1 C 0.7963(3) 0.9645(3) 0.9274(2) 0.0499(5) Uani 1 1 d . . .
C2 C 0.8692(3) 0.8609(3) 0.8904(2) 0.0502(5) Uani 1 1 d . . .
C3 C 0.8834(3) 0.7744(3) 0.9697(2) 0.0539(6) Uani 1 1 d . . .
C4 C 0.8198(3) 0.8266(3) 1.0568(2) 0.0571(6) Uani 1 1 d . . .
C5 C 0.7654(3) 0.9442(3) 1.0297(2) 0.0531(6) Uani 1 1 d . . .
C10 C 0.3156(3) 0.4455(3) 0.7210(3) 0.0554(6) Uani 1 1 d . . .
C11 C 0.1818(3) 0.6327(3) 0.7772(3) 0.0614(7) Uani 1 1 d . . .
C12 C 0.2098(3) 0.5923(2) 0.5669(2) 0.0521(6) Uani 1 1 d . . .
C20 C 0.4694(3) 0.7759(2) 0.9711(2) 0.0500(5) Uani 1 1 d . . .
C21 C 0.6088(3) 0.5752(3) 0.9081(2) 0.0555(6) Uani 1 1 d . . .
C30 C 0.4710(2) 0.8688(2) 0.62061(18) 0.0379(4) Uani 1 1 d . . .
C31 C 0.5576(2) 0.7548(2) 0.58544(18) 0.0375(4) Uani 1 1 d . . .
C32 C 0.7166(2) 0.8263(2) 0.59644(17) 0.0393(4) Uani 1 1 d . . .
C33 C 0.8451(3) 0.7812(3) 0.5814(2) 0.0482(5) Uani 1 1 d . . .
C34 C 0.9812(3) 0.8758(3) 0.6041(2) 0.0555(6) Uani 1 1 d . . .
C35 C 0.9897(3) 1.0107(3) 0.6403(2) 0.0542(6) Uani 1 1 d . . .
C36 C 0.8589(3) 1.0616(2) 0.65679(19) 0.0453(5) Uani 1 1 d . . .
C37 C 0.7238(2) 0.9654(2) 0.63359(17) 0.0379(4) Uani 1 1 d . . .
C38 C 0.5858(3) 0.9972(2) 0.64762(17) 0.0392(4) Uani 1 1 d . . .
C39 C 0.5768(3) 1.1293(2) 0.6850(2) 0.0482(5) Uani 1 1 d . . .
C40 C 0.7101(4) 1.2282(3) 0.7073(2) 0.0573(6) Uani 1 1 d . . .
C41 C 0.8456(3) 1.1967(3) 0.6942(2) 0.0553(6) Uani 1 1 d . . .
H1 H 0.770(3) 1.031(3) 0.892(3) 0.064(9) Uiso 1 1 d . . .
H2 H 0.901(4) 0.846(3) 0.825(3) 0.089(11) Uiso 1 1 d . . .
H3 H 0.924(3) 0.705(3) 0.969(2) 0.058(8) Uiso 1 1 d . . .
H4 H 0.807(3) 0.783(3) 1.118(3) 0.062(8) Uiso 1 1 d . . .
H5 H 0.719(4) 0.997(3) 1.072(3) 0.079(10) Uiso 1 1 d . . .
H30 H 0.383(3) 0.864(2) 0.557(2) 0.031(5) Uiso 1 1 d . . .
H31 H 0.504(2) 0.701(2) 0.512(2) 0.032(5) Uiso 1 1 d . . .
H33 H 0.843(3) 0.695(3) 0.562(3) 0.062(8) Uiso 1 1 d . . .
H34 H 1.058(3) 0.845(3) 0.592(3) 0.060(8) Uiso 1 1 d . . .
H35 H 1.088(3) 1.072(3) 0.654(3) 0.064(8) Uiso 1 1 d . . .
H39 H 0.488(3) 1.150(3) 0.696(2) 0.057(8) Uiso 1 1 d . . .
H40 H 0.705(4) 1.320(3) 0.733(3) 0.074(9) Uiso 1 1 d . . .
H41 H 0.929(3) 1.268(3) 0.707(2) 0.056(7) Uiso 1 1 d . . .

loop_
_atom_site_aniso_label
_atom_site_aniso_U_11
_atom_site_aniso_U_22
_atom_site_aniso_U_33
_atom_site_aniso_U_23
_atom_site_aniso_U_13
_atom_site_aniso_U_12
Mo1 0.04402(11) 0.03551(10) 0.03148(10) 0.00977(7) 0.01356(7) 0.01190(7)
Mn1 0.04242(18) 0.03722(17) 0.04796(19) 0.00975(14) 0.01894(15) 0.00431(13)
S1 0.0409(3) 0.0375(3) 0.0389(2) 0.0109(2) 0.0157(2) 0.0124(2)
S2 0.0458(3) 0.0331(2) 0.0383(2) 0.00730(19) 0.0178(2) 0.0098(2)
O10 0.1010(17) 0.0444(11) 0.1095(18) 0.0246(11) 0.0394(15) 0.0039(11)
O11 0.0752(15) 0.124(2) 0.118(2) 0.0279(17) 0.0641(16) 0.0225(14)
O12 0.0734(13) 0.0677(13) 0.0608(12) 0.0143(10) 0.0016(10) -0.0093(10)
O20 0.1018(16) 0.0654(12) 0.0738(13) 0.0276(10) 0.0594(12) 0.0343(11)
O21 0.1159(19) 0.0567(12) 0.0967(17) 0.0428(12) 0.0478(15) 0.0325(12)
C1 0.0494(12) 0.0469(13) 0.0431(12) 0.0074(10) 0.0054(10) 0.0016(10)
C2 0.0412(11) 0.0612(15) 0.0406(11) 0.0073(10) 0.0081(9) 0.0014(10)
C3 0.0477(13) 0.0601(15) 0.0482(13) 0.0126(11) 0.0057(10) 0.0172(11)
C4 0.0648(15) 0.0688(17) 0.0312(11) 0.0135(11) 0.0051(10) 0.0147(13)
C5 0.0604(14) 0.0523(14) 0.0366(11) 0.0003(10) 0.0082(10) 0.0090(11)
C10 0.0591(14) 0.0463(13) 0.0638(15) 0.0133(11) 0.0263(12) 0.0050(11)
C11 0.0577(15) 0.0627(16) 0.0704(17) 0.0158(13) 0.0310(14) 0.0096(12)
C12 0.0490(13) 0.0400(12) 0.0624(15) 0.0089(10) 0.0172(12) -0.0024(10)
C20 0.0692(15) 0.0450(12) 0.0496(13) 0.0203(10) 0.0300(12) 0.0219(11)
C21 0.0765(17) 0.0502(14) 0.0533(14) 0.0212(11) 0.0318(13) 0.0218(12)
C30 0.0387(10) 0.0417(11) 0.0328(9) 0.0109(8) 0.0092(8) 0.0098(8)
C31 0.0439(10) 0.0374(10) 0.0297(9) 0.0062(8) 0.0116(8) 0.0058(8)
C32 0.0460(11) 0.0438(11) 0.0304(9) 0.0106(8) 0.0147(8) 0.0092(9)
C33 0.0553(13) 0.0522(14) 0.0432(12) 0.0122(10) 0.0228(10) 0.0146(11)
C34 0.0495(13) 0.0744(18) 0.0515(13) 0.0195(12) 0.0250(11) 0.0159(12)
C35 0.0484(13) 0.0695(17) 0.0431(12) 0.0183(11) 0.0145(10) -0.0019(12)
C36 0.0510(12) 0.0479(12) 0.0322(10) 0.0141(9) 0.0076(9) 0.0007(10)
C37 0.0441(10) 0.0397(10) 0.0295(9) 0.0129(8) 0.0094(8) 0.0070(8)
C38 0.0485(11) 0.0385(10) 0.0302(9) 0.0130(8) 0.0095(8) 0.0089(8)
C39 0.0622(14) 0.0421(12) 0.0424(11) 0.0146(9) 0.0154(10) 0.0164(10)
C40 0.0818(18) 0.0362(12) 0.0457(13) 0.0100(10) 0.0110(12) 0.0073(12)
C41 0.0652(15) 0.0461(13) 0.0435(12) 0.0151(10) 0.0062(11) -0.0064(12)

loop_
_geom_bond_atom_site_label_1
_geom_bond_atom_site_label_2
_geom_bond_distance
_geom_bond_site_symmetry_2
_geom_bond_publ_flag
Mo1 C21 1.990(3) . ?
Mo1 C20 2.003(2) . ?
Mo1 C4 2.274(2) . ?
Mo1 C3 2.301(3) . ?
Mo1 C5 2.307(2) . ?
Mo1 C1 2.363(3) . ?
Mo1 C2 2.365(2) . ?
Mo1 S1 2.4615(5) . ?
Mo1 S2 2.4636(5) . ?
Mo1 Mn1 2.7579(4) . ?
Mn1 C12 1.790(3) . ?
Mn1 C10 1.796(3) . ?
Mn1 C11 1.799(3) . ?
Mn1 S1 2.3105(6) . ?
Mn1 S2 2.3144(6) . ?
S1 C30 1.843(2) . ?
S2 C31 1.844(2) . ?
O10 C10 1.146(3) . ?
O11 C11 1.136(3) . ?
O12 C12 1.136(3) . ?
O20 C20 1.134(3) . ?
O21 C21 1.135(3) . ?
C1 C2 1.399(4) . ?
C1 C5 1.404(4) . ?
C2 C3 1.413(4) . ?
C3 C4 1.415(4) . ?
C4 C5 1.412(4) . ?
C30 C38 1.507(3) . ?
C30 C31 1.556(3) . ?
C31 C32 1.509(3) . ?
C32 C33 1.363(3) . ?
C32 C37 1.407(3) . ?
C33 C34 1.411(4) . ?
C34 C35 1.363(4) . ?
C35 C36 1.414(4) . ?
C36 C37 1.411(3) . ?
C36 C41 1.413(4) . ?
C37 C38 1.392(3) . ?
C38 C39 1.372(3) . ?
C39 C40 1.418(4) . ?
C40 C41 1.364(4) . ?
